data_4118199
loop_
_publ_author_name
'Yi Zhang'
'Wen Zhang'
'Shen-Hui Li'
'Qiong Ye'
'Hong-Ling Cai'
'Feng Deng'
'Ren-Gen Xiong'
'Songping D. Huang'

_publ_section_title
;
 Ferroelectricity Induced by Ordering of Twisting Motion in a Molecular
 Rotor
;
_journal_name_full 'Journal of the American Chemical Society'
_journal_page_first 11044
_journal_page_last 11049
_journal_paper_doi 10.1021/ja3047427
_journal_volume 134
_journal_year 2012
_chemical_formula_moiety 'C6 H15 Cl3 Cu N2 O'
_chemical_formula_sum 'C6 H15 Cl3 Cu N2 O'
_chemical_formula_weight 301.09
_chemical_name_systematic
; 
 ? 
;
_space_group_IT_number 33
_symmetry_cell_setting orthorhombic
_symmetry_space_group_name_Hall 'P 2c -2n'
_symmetry_space_group_name_H-M 'P n a 21'
_atom_sites_solution_hydrogens geom
_atom_sites_solution_primary direct
_atom_sites_solution_secondary difmap
_audit_creation_method SHELXL-97
_cell_angle_alpha 90.00
_cell_angle_beta 90.00
_cell_angle_gamma 90.00
_cell_formula_units_Z 4
_cell_length_a 15.830(8)
_cell_length_b 7.718(4)
_cell_length_c 9.003(4)
_cell_measurement_temperature 173(2)
_cell_measurement_theta_max 27.485
_cell_measurement_theta_min 3.04
_cell_volume 1099.9(9)
_computing_cell_refinement CrystalClear
_computing_data_collection 'CrystalClear (Rigaku 2005)'
_computing_data_reduction CrystalClear
_computing_molecular_graphics 'SHELXTL (Sheldrick, 2008)'
_computing_publication_material 'PRPKAPPA (Ferguson, 1999)'
_computing_structure_refinement 'SHELXL-97 (Sheldrick, 2008)'
_computing_structure_solution 'SHELXS-97 (Sheldrick, 2008)'
_diffrn_ambient_temperature 173(2)
_diffrn_measured_fraction_theta_full 0.981
_diffrn_measured_fraction_theta_max 0.981
_diffrn_radiation_monochromator graphite
_diffrn_radiation_source 'fine-focus sealed tube'
_diffrn_radiation_type MoK\a
_diffrn_radiation_wavelength 0.71073
_diffrn_reflns_av_R_equivalents 0.0345
_diffrn_reflns_av_sigmaI/netI 0.0306
_diffrn_reflns_limit_h_max 20
_diffrn_reflns_limit_h_min -20
_diffrn_reflns_limit_k_max 9
_diffrn_reflns_limit_k_min -9
_diffrn_reflns_limit_l_max 11
_diffrn_reflns_limit_l_min -11
_diffrn_reflns_number 10722
_diffrn_reflns_theta_full 27.45
_diffrn_reflns_theta_max 27.45
_diffrn_reflns_theta_min 2.57
_exptl_absorpt_coefficient_mu 2.678
_exptl_absorpt_correction_T_max 0.591
_exptl_absorpt_correction_T_min 0.585
_exptl_absorpt_correction_type multi-scan
_exptl_absorpt_process_details 'CrystalClear (Rigaku, 2005)'
_exptl_crystal_colour green
_exptl_crystal_density_diffrn 1.818
_exptl_crystal_description Prism
_exptl_crystal_F_000 612
_exptl_crystal_size_max 0.20
_exptl_crystal_size_mid 0.20
_exptl_crystal_size_min 0.20
_refine_diff_density_max 0.285
_refine_diff_density_min -0.329
_refine_diff_density_rms 0.059
_refine_ls_abs_structure_details 'Flack H D (1983), Acta Cryst. A39, 876-881'
_refine_ls_abs_structure_Flack 0.45(2)
_refine_ls_extinction_method none
_refine_ls_goodness_of_fit_ref 1.097
_refine_ls_hydrogen_treatment constr
_refine_ls_matrix_type full
_refine_ls_number_parameters 119
_refine_ls_number_reflns 2463
_refine_ls_number_restraints 4
_refine_ls_restrained_S_all 2.292
_refine_ls_R_factor_all 0.0184
_refine_ls_R_factor_gt 0.0181
_refine_ls_shift/su_max 0.000
_refine_ls_shift/su_mean 0.000
_refine_ls_structure_factor_coef Fsqd
_refine_ls_weighting_details 'calc w=1/[\s^2^(Fo^2^)+(0.0306P)^2^+0.0000P] where P=(Fo^2^+2Fc^2^)/3'
_refine_ls_weighting_scheme calc
_refine_ls_wR_factor_gt 0.0532
_refine_ls_wR_factor_ref 0.0533
_reflns_number_gt 2435
_reflns_number_total 2463
_reflns_threshold_expression >2sigma(I)
_cod_data_source_file ja3047427_si_001.cif
_cod_data_source_block 1
_cod_database_code 4118199

loop_
_symmetry_equiv_pos_as_xyz
'x, y, z'
'-x, -y, z+1/2'
'x+1/2, -y+1/2, z'
'-x+1/2, y+1/2, z+1/2'

loop_
_atom_site_label
_atom_site_type_symbol
_atom_site_fract_x
_atom_site_fract_y
_atom_site_fract_z
_atom_site_U_iso_or_equiv
_atom_site_adp_type
_atom_site_occupancy
_atom_site_symmetry_multiplicity
_atom_site_calc_flag
_atom_site_refinement_flags
Cu1 Cu 0.37654(3) 0.03052(6) 0.25000(8) 0.01025(16) Uani 1 1 d .
Cl2 Cl 0.41178(7) 0.18468(15) 0.47407(11) 0.0178(3) Uani 1 1 d .
Cl3 Cl 0.42326(6) 0.21178(14) 0.04409(11) 0.0144(2) Uani 1 1 d .
Cl1 Cl 0.33366(7) -0.25036(13) 0.21456(13) 0.0170(2) Uani 1 1 d .
O1 O 0.49614(16) -0.0499(3) 0.2582(4) 0.0139(6) Uani 1 1 d D
H1WB H 0.5079 -0.0901 0.1959 0.021 Uiso 1 1 d RD
H1WA H 0.5125 -0.1099 0.3320 0.021 Uiso 1 1 d RD
N1 N 0.25645(18) 0.1229(4) 0.2418(5) 0.0095(6) Uani 1 1 d .
C2 C 0.2558(2) 0.3158(5) 0.2547(7) 0.0143(8) Uani 1 1 d .
H2A H 0.2788 0.3666 0.1649 0.017 Uiso 1 1 calc R
H2B H 0.2909 0.3511 0.3375 0.017 Uiso 1 1 calc R
C4 C 0.1651(3) 0.3809(6) 0.2786(5) 0.0194(11) Uani 1 1 d .
H4A H 0.1566 0.4103 0.3823 0.023 Uiso 1 1 calc R
H4B H 0.1552 0.4839 0.2193 0.023 Uiso 1 1 calc R
C6 C 0.1288(3) 0.1731(7) 0.0842(5) 0.0203(11) Uani 1 1 d .
H6A H 0.1339 0.2683 0.0144 0.024 Uiso 1 1 calc R
H6B H 0.0856 0.0946 0.0481 0.024 Uiso 1 1 calc R
C1 C 0.2141(3) 0.0769(6) 0.0982(5) 0.0133(9) Uani 1 1 d .
H1A H 0.2046 -0.0472 0.0942 0.016 Uiso 1 1 calc R
H1B H 0.2505 0.1084 0.0158 0.016 Uiso 1 1 calc R
C3 C 0.2042(3) 0.0488(6) 0.3652(5) 0.0153(10) Uani 1 1 d .
H3A H 0.2240 0.0939 0.4595 0.018 Uiso 1 1 calc R
H3B H 0.2106 -0.0762 0.3669 0.018 Uiso 1 1 calc R
N2 N 0.1052(2) 0.2401(4) 0.2334(5) 0.0147(8) Uani 1 1 d D
H2 H 0.0521 0.2812 0.2273 0.022 Uiso 1 1 d RD
C5 C 0.1097(3) 0.0953(7) 0.3450(6) 0.0203(10) Uani 1 1 d .
H5A H 0.0785 -0.0046 0.3095 0.024 Uiso 1 1 calc R
H5B H 0.0855 0.1319 0.4389 0.024 Uiso 1 1 calc R

loop_
_atom_site_aniso_label
_atom_site_aniso_U_11
_atom_site_aniso_U_22
_atom_site_aniso_U_33
_atom_site_aniso_U_23
_atom_site_aniso_U_13
_atom_site_aniso_U_12
Cu1 0.0072(2) 0.0117(3) 0.0118(2) -0.0004(3) -0.0005(2) 0.00108(17)
Cl2 0.0189(6) 0.0211(6) 0.0135(5) -0.0050(4) -0.0065(4) 0.0057(4)
Cl3 0.0119(5) 0.0180(5) 0.0135(5) 0.0032(4) 0.0026(4) 0.0015(4)
Cl1 0.0186(5) 0.0120(5) 0.0203(5) -0.0028(4) -0.0025(4) 0.0001(4)
O1 0.0099(13) 0.0194(15) 0.0125(13) -0.0006(14) 0.0007(16) 0.0031(11)
N1 0.0095(14) 0.0110(15) 0.0080(15) -0.0008(15) 0.0004(15) 0.0008(12)
C2 0.0139(19) 0.0115(18) 0.0175(19) -0.001(2) -0.002(2) 0.0015(14)
C4 0.016(2) 0.015(2) 0.028(3) -0.0043(19) -0.0023(18) 0.0038(18)
C6 0.014(2) 0.030(3) 0.016(2) -0.005(2) -0.0045(17) 0.0056(19)
C1 0.012(2) 0.017(2) 0.011(2) -0.0044(18) -0.0027(16) 0.0023(18)
C3 0.013(2) 0.020(3) 0.013(2) 0.0050(18) 0.0023(17) 0.0028(19)
N2 0.0097(16) 0.0186(18) 0.016(2) -0.0003(16) -0.0010(16) 0.0041(13)
C5 0.014(2) 0.024(3) 0.023(3) 0.007(2) 0.0061(19) 0.002(2)

loop_
_atom_type_symbol
_atom_type_description
_atom_type_scat_dispersion_real
_atom_type_scat_dispersion_imag
_atom_type_scat_source
C C 0.0033 0.0016 'International Tables Vol C Tables 4.2.6.8 and 6.1.1.4'
H H 0.0000 0.0000 'International Tables Vol C Tables 4.2.6.8 and 6.1.1.4'
N N 0.0061 0.0033 'International Tables Vol C Tables 4.2.6.8 and 6.1.1.4'
O O 0.0106 0.0060 'International Tables Vol C Tables 4.2.6.8 and 6.1.1.4'
Cl Cl 0.1484 0.1585 'International Tables Vol C Tables 4.2.6.8 and 6.1.1.4'
Cu Cu 0.3201 1.2651 'International Tables Vol C Tables 4.2.6.8 and 6.1.1.4'

loop_
_geom_angle_atom_site_label_1
_geom_angle_atom_site_label_2
_geom_angle_atom_site_label_3
_geom_angle
O1 Cu1 N1 177.61(11)
O1 Cu1 Cl1 89.53(8)
N1 Cu1 Cl1 92.84(9)
O1 Cu1 Cl2 84.42(11)
N1 Cu1 Cl2 94.24(12)
Cl1 Cu1 Cl2 130.70(5)
O1 Cu1 Cl3 85.34(10)
N1 Cu1 Cl3 93.14(12)
Cl1 Cu1 Cl3 121.76(5)
Cl2 Cu1 Cl3 106.46(5)
Cu1 O1 H1WB 112.2
Cu1 O1 H1WA 119.2
H1WB O1 H1WA 108.6
C2 N1 C1 107.5(4)
C2 N1 C3 108.6(4)
C1 N1 C3 107.6(3)
C2 N1 Cu1 110.7(2)
C1 N1 Cu1 111.5(3)
C3 N1 Cu1 110.8(3)
N1 C2 C4 110.1(3)
N1 C2 H2A 109.6
C4 C2 H2A 109.6
N1 C2 H2B 109.6
C4 C2 H2B 109.6
H2A C2 H2B 108.1
N2 C4 C2 108.4(3)
N2 C4 H4A 110.0
C2 C4 H4A 110.0
N2 C4 H4B 110.0
C2 C4 H4B 110.0
H4A C4 H4B 108.4
N2 C6 C1 108.2(3)
N2 C6 H6A 110.1
C1 C6 H6A 110.1
N2 C6 H6B 110.1
C1 C6 H6B 110.1
H6A C6 H6B 108.4
N1 C1 C6 110.3(3)
N1 C1 H1A 109.6
C6 C1 H1A 109.6
N1 C1 H1B 109.6
C6 C1 H1B 109.6
H1A C1 H1B 108.1
N1 C3 C5 110.9(4)
N1 C3 H3A 109.5
C5 C3 H3A 109.5
N1 C3 H3B 109.5
C5 C3 H3B 109.5
H3A C3 H3B 108.0
C6 N2 C4 109.8(4)
C6 N2 C5 109.5(4)
C4 N2 C5 109.1(4)
C6 N2 H2 107.5
C4 N2 H2 110.6
C5 N2 H2 110.3
N2 C5 C3 107.2(4)
N2 C5 H5A 110.3
C3 C5 H5A 110.3
N2 C5 H5B 110.3
C3 C5 H5B 110.3
H5A C5 H5B 108.5

loop_
_geom_bond_atom_site_label_1
_geom_bond_atom_site_label_2
_geom_bond_distance
Cu1 O1 1.994(3)
Cu1 N1 2.032(3)
Cu1 Cl1 2.2939(14)
Cu1 Cl2 2.4076(15)
Cu1 Cl3 2.4374(14)
O1 H1WB 0.6678
O1 H1WA 0.8500
N1 C2 1.493(5)
N1 C1 1.499(6)
N1 C3 1.499(6)
C2 C4 1.535(5)
C2 H2A 0.9700
C2 H2B 0.9700
C4 N2 1.499(5)
C4 H4A 0.9700
C4 H4B 0.9700
C6 N2 1.487(6)
C6 C1 1.547(6)
C6 H6A 0.9700
C6 H6B 0.9700
C1 H1A 0.9700
C1 H1B 0.9700
C3 C5 1.548(7)
C3 H3A 0.9700
C3 H3B 0.9700
N2 C5 1.504(6)
N2 H2 0.9004
C5 H5A 0.9700
C5 H5B 0.9700

loop_
_geom_hbond_atom_site_label_D
_geom_hbond_atom_site_label_H
_geom_hbond_atom_site_label_A
_geom_hbond_distance_DH
_geom_hbond_distance_HA
_geom_hbond_distance_DA
_geom_hbond_angle_DHA
_geom_hbond_site_symmetry_A
O1 H1WB Cl2 0.67 2.48 3.122(4) 163.3 2_654
O1 H1WA Cl3 0.85 2.30 3.133(4) 165.6 2_655
N2 H2 O1 0.90 2.27 2.958(4) 132.7 3_455
N2 H2 Cl3 0.90 2.62 3.368(4) 140.5 3_455
